data_1504641
loop_
_publ_author_name
'Maji, Modhu Sudan'
'Fr\"ohlich, Roland'
'Studer, Armido'

_publ_section_title
;
 Desymmetrization of metallated cyclohexadienes with chiral
 N-tert-butanesulfinyl imines.
;
_journal_issue 9
_journal_name_full 'Organic letters'
_journal_page_first 1847
_journal_page_last 1850
_journal_paper_doi 10.1021/ol800478q
_journal_volume 10
_journal_year 2008
_chemical_absolute_configuration ad
_chemical_formula_sum 'C17 H23 N O S'
_chemical_formula_weight 289.42
_chemical_name_systematic
; 
 ? 
;
_space_group_IT_number 5
_symmetry_cell_setting monoclinic
_symmetry_space_group_name_Hall 'C 2y'
_symmetry_space_group_name_H-M 'C 1 2 1'
_atom_sites_solution_hydrogens 'at N3 from difmap, others geom'
_atom_sites_solution_primary direct
_atom_sites_solution_secondary difmap
_audit_creation_method SHELXL-97
_cell_angle_alpha 90.00
_cell_angle_beta 108.377(1)
_cell_angle_gamma 90.00
_cell_formula_units_Z 4
_cell_length_a 20.5120(1)
_cell_length_b 5.5194(1)
_cell_length_c 14.7817(1)
_cell_measurement_reflns_used 1858
_cell_measurement_temperature 223(2)
_cell_measurement_theta_max 68.25
_cell_measurement_theta_min 0.88
_cell_volume 1588.15(3)
_computing_cell_refinement 'Collect (Nonius B.V., 1998)'
_computing_data_collection 'Collect (Nonius B.V., 1998)'
_computing_data_reduction 'Denzo-SMN (Otwinowski & Minor, 1997)'
_computing_molecular_graphics 'XP (BrukerAXS, 2000)'
_computing_publication_material 'SHELXL-97 (Sheldrick, 1997)'
_computing_structure_refinement 'SHELXL-97 (Sheldrick, 1997)'
_computing_structure_solution 'SHELXS-97 (Sheldrick, 1990)'
_diffrn_ambient_temperature 223(2)
_diffrn_measured_fraction_theta_full 0.984
_diffrn_measured_fraction_theta_max 0.984
_diffrn_measurement_device_type 'Nonius KappaCCD APEXII'
_diffrn_measurement_method '\w and \f scans'
_diffrn_radiation_monochromator graphite
_diffrn_radiation_source 'fine-focus sealed tube'
_diffrn_radiation_type CuK\a
_diffrn_radiation_wavelength 1.54178
_diffrn_reflns_av_R_equivalents 0.050
_diffrn_reflns_av_sigmaI/netI 0.0292
_diffrn_reflns_limit_h_max 24
_diffrn_reflns_limit_h_min -23
_diffrn_reflns_limit_k_max 6
_diffrn_reflns_limit_k_min -5
_diffrn_reflns_limit_l_max 17
_diffrn_reflns_limit_l_min -17
_diffrn_reflns_number 11405
_diffrn_reflns_theta_full 68.40
_diffrn_reflns_theta_max 68.40
_diffrn_reflns_theta_min 4.54
_exptl_absorpt_coefficient_mu 1.761
_exptl_absorpt_correction_T_max 0.8867
_exptl_absorpt_correction_T_min 0.6673
_exptl_absorpt_correction_type multi-scan
_exptl_absorpt_process_details 'Denzo (Otwinowski, Borek, Majewski & Minor, 2003)'
_exptl_crystal_colour colourless
_exptl_crystal_density_diffrn 1.210
_exptl_crystal_density_method 'not measured'
_exptl_crystal_description needle
_exptl_crystal_F_000 624
_exptl_crystal_size_max 0.25
_exptl_crystal_size_mid 0.10
_exptl_crystal_size_min 0.07
_refine_diff_density_max 0.220
_refine_diff_density_min -0.206
_refine_diff_density_rms 0.037
_refine_ls_abs_structure_details 'Flack H D (1983), Acta Cryst. A39, 876-881'
_refine_ls_abs_structure_Flack 0.03(3)
_refine_ls_extinction_method none
_refine_ls_goodness_of_fit_ref 1.034
_refine_ls_hydrogen_treatment mixed
_refine_ls_matrix_type full
_refine_ls_number_parameters 188
_refine_ls_number_reflns 2232
_refine_ls_number_restraints 1
_refine_ls_restrained_S_all 1.034
_refine_ls_R_factor_all 0.0453
_refine_ls_R_factor_gt 0.0421
_refine_ls_shift/su_max 0.000
_refine_ls_shift/su_mean 0.000
_refine_ls_structure_factor_coef Fsqd
_refine_ls_weighting_details 'calc w=1/[\s^2^(Fo^2^)+(0.0782P)^2^+1.0762P] where P=(Fo^2^+2Fc^2^)/3'
_refine_ls_weighting_scheme calc
_refine_ls_wR_factor_gt 0.1121
_refine_ls_wR_factor_ref 0.1164
_reflns_number_gt 2122
_reflns_number_total 2232
_reflns_threshold_expression >2sigma(I)
_cod_data_source_file ol800478q-file004.cif
_cod_data_source_block stu4200
_cod_original_sg_symbol_H-M C2
_cod_database_code 1504641

loop_
_symmetry_equiv_pos_as_xyz
'x, y, z'
'-x, y, -z'
'x+1/2, y+1/2, z'
'-x+1/2, y+1/2, -z'

loop_
_atom_site_label
_atom_site_type_symbol
_atom_site_fract_x
_atom_site_fract_y
_atom_site_fract_z
_atom_site_U_iso_or_equiv
_atom_site_adp_type
_atom_site_occupancy
_atom_site_symmetry_multiplicity
_atom_site_calc_flag
_atom_site_refinement_flags
S1 S 0.45029(3) 0.36134(13) 0.25473(4) 0.03355(19) Uani 1 1 d .
O2 O 0.41423(12) 0.1940(5) 0.17729(17) 0.0508(6) Uani 1 1 d .
N3 N 0.40845(12) 0.6172(5) 0.25362(18) 0.0357(6) Uani 1 1 d .
H3 H 0.4012(19) 0.701(8) 0.204(3) 0.052(11) Uiso 1 1 d .
C4 C 0.34683(14) 0.6146(6) 0.28375(18) 0.0327(6) Uani 1 1 d .
H4 H 0.3500 0.4737 0.3263 0.039 Uiso 1 1 calc R
C5 C 0.34693(12) 0.8445(7) 0.34125(17) 0.0321(6) Uani 1 1 d .
H5 H 0.3472 0.9836 0.2991 0.038 Uiso 1 1 calc R
C6 C 0.41118(14) 0.8656(9) 0.4279(2) 0.0450(7) Uani 1 1 d .
H6A H 0.4172 0.7157 0.4652 0.054 Uiso 1 1 calc R
H6B H 0.4515 0.8857 0.4065 0.054 Uiso 1 1 calc R
C7 C 0.40679(17) 1.0737(7) 0.4894(2) 0.0466(8) Uani 1 1 d .
H7 H 0.4470 1.1569 0.5237 0.056 Uiso 1 1 calc R
C8 C 0.34705(17) 1.1427(8) 0.4963(2) 0.0486(8) Uani 1 1 d .
H8 H 0.3448 1.2736 0.5359 0.058 Uiso 1 1 calc R
C9 C 0.28460(18) 1.0166(7) 0.4427(2) 0.0488(9) Uani 1 1 d .
H9 H 0.2442 1.0396 0.4587 0.059 Uiso 1 1 calc R
C10 C 0.28403(13) 0.8692(8) 0.37151(19) 0.0412(6) Uani 1 1 d .
H10 H 0.2442 0.7805 0.3401 0.049 Uiso 1 1 calc R
C11 C 0.52119(15) 0.4952(6) 0.2191(2) 0.0357(7) Uani 1 1 d .
C12 C 0.56109(16) 0.6641(7) 0.2981(2) 0.0453(8) Uani 1 1 d .
H12A H 0.6027 0.7164 0.2859 0.068 Uiso 1 1 calc R
H12B H 0.5730 0.5798 0.3587 0.068 Uiso 1 1 calc R
H12C H 0.5331 0.8043 0.3001 0.068 Uiso 1 1 calc R
C13 C 0.49265(17) 0.6237(8) 0.1241(2) 0.0484(8) Uani 1 1 d .
H13A H 0.4587 0.5212 0.0802 0.073 Uiso 1 1 calc R
H13B H 0.5297 0.6573 0.0982 0.073 Uiso 1 1 calc R
H13C H 0.4713 0.7747 0.1331 0.073 Uiso 1 1 calc R
C14 C 0.56601(19) 0.2819(7) 0.2122(3) 0.0531(9) Uani 1 1 d .
H14A H 0.5809 0.1971 0.2728 0.080 Uiso 1 1 calc R
H14B H 0.6058 0.3399 0.1967 0.080 Uiso 1 1 calc R
H14C H 0.5399 0.1722 0.1627 0.080 Uiso 1 1 calc R
C15 C 0.28175(14) 0.5884(6) 0.19960(19) 0.0337(6) Uani 1 1 d .
C16 C 0.23782(15) 0.3973(6) 0.1937(2) 0.0398(7) Uani 1 1 d .
H16 H 0.2479 0.2810 0.2426 0.048 Uiso 1 1 calc R
C17 C 0.17854(14) 0.3740(8) 0.1160(2) 0.0470(7) Uani 1 1 d .
H17 H 0.1491 0.2414 0.1125 0.056 Uiso 1 1 calc R
C18 C 0.16284(16) 0.5433(7) 0.0447(2) 0.0463(8) Uani 1 1 d .
H18 H 0.1225 0.5284 -0.0075 0.056 Uiso 1 1 calc R
C19 C 0.20661(17) 0.7351(7) 0.0501(2) 0.0452(8) Uani 1 1 d .
H19 H 0.1962 0.8509 0.0009 0.054 Uiso 1 1 calc R
C20 C 0.26560(17) 0.7597(7) 0.1268(2) 0.0404(7) Uani 1 1 d .
H20 H 0.2950 0.8924 0.1299 0.048 Uiso 1 1 calc R

loop_
_atom_site_aniso_label
_atom_site_aniso_U_11
_atom_site_aniso_U_22
_atom_site_aniso_U_33
_atom_site_aniso_U_23
_atom_site_aniso_U_13
_atom_site_aniso_U_12
S1 0.0363(3) 0.0264(3) 0.0395(3) 0.0015(3) 0.0143(2) 0.0006(3)
O2 0.0512(12) 0.0429(15) 0.0610(14) -0.0158(11) 0.0216(10) -0.0129(11)
N3 0.0363(12) 0.0328(15) 0.0417(13) 0.0067(12) 0.0175(10) 0.0030(12)
C4 0.0355(13) 0.0286(15) 0.0355(13) 0.0034(12) 0.0136(11) -0.0005(12)
C5 0.0334(12) 0.0295(15) 0.0340(11) 0.0027(13) 0.0116(9) -0.0012(14)
C6 0.0389(13) 0.0499(19) 0.0423(13) -0.0079(19) 0.0074(10) 0.005(2)
C7 0.0453(16) 0.048(2) 0.0407(15) -0.0076(15) 0.0050(12) 0.0008(16)
C8 0.0533(18) 0.048(2) 0.0466(16) -0.0128(16) 0.0185(14) -0.0034(17)
C9 0.0471(17) 0.051(2) 0.0568(18) -0.0106(17) 0.0283(15) -0.0048(16)
C10 0.0372(13) 0.0413(17) 0.0486(14) -0.0041(18) 0.0187(11) -0.0052(18)
C11 0.0386(15) 0.0304(17) 0.0403(14) 0.0010(12) 0.0153(12) 0.0000(13)
C12 0.0423(16) 0.039(2) 0.0521(18) -0.0012(15) 0.0117(13) -0.0052(15)
C13 0.0481(16) 0.057(2) 0.0430(16) 0.0045(16) 0.0186(13) -0.0025(17)
C14 0.0502(18) 0.036(2) 0.083(2) -0.0008(17) 0.0354(17) 0.0023(15)
C15 0.0363(13) 0.0301(16) 0.0380(13) 0.0006(12) 0.0165(11) 0.0036(12)
C16 0.0397(13) 0.0315(19) 0.0495(14) 0.0051(15) 0.0159(11) 0.0004(14)
C17 0.0375(13) 0.0399(18) 0.0642(17) -0.007(2) 0.0169(12) -0.0060(19)
C18 0.0383(16) 0.052(2) 0.0439(15) -0.0091(16) 0.0064(12) -0.0013(15)
C19 0.0548(18) 0.043(2) 0.0349(14) 0.0019(14) 0.0100(12) 0.0050(16)
C20 0.0476(16) 0.0348(16) 0.0389(14) 0.0013(13) 0.0139(12) -0.0030(14)

loop_
_atom_type_symbol
_atom_type_description
_atom_type_scat_dispersion_real
_atom_type_scat_dispersion_imag
_atom_type_scat_source
C C 0.0181 0.0091 'International Tables Vol C Tables 4.2.6.8 and 6.1.1.4'
H H 0.0000 0.0000 'International Tables Vol C Tables 4.2.6.8 and 6.1.1.4'
N N 0.0311 0.0180 'International Tables Vol C Tables 4.2.6.8 and 6.1.1.4'
O O 0.0492 0.0322 'International Tables Vol C Tables 4.2.6.8 and 6.1.1.4'
S S 0.3331 0.5567 'International Tables Vol C Tables 4.2.6.8 and 6.1.1.4'

loop_
_geom_angle_atom_site_label_1
_geom_angle_atom_site_label_2
_geom_angle_atom_site_label_3
_geom_angle
O2 S1 N3 113.32(14)
O2 S1 C11 106.04(14)
N3 S1 C11 96.24(13)
C4 N3 S1 119.0(2)
N3 C4 C15 111.8(2)
N3 C4 C5 108.1(2)
C15 C4 C5 112.5(2)
C10 C5 C4 113.1(3)
C10 C5 C6 109.8(2)
C4 C5 C6 112.4(3)
C7 C6 C5 111.7(3)
C8 C7 C6 120.5(3)
C7 C8 C9 120.1(3)
C10 C9 C8 120.8(3)
C9 C10 C5 119.9(3)
C14 C11 C12 109.7(3)
C14 C11 C13 111.4(3)
C12 C11 C13 112.5(3)
C14 C11 S1 104.9(2)
C12 C11 S1 108.0(2)
C13 C11 S1 110.0(2)
C16 C15 C20 118.8(3)
C16 C15 C4 121.1(3)
C20 C15 C4 120.2(3)
C15 C16 C17 120.7(3)
C18 C17 C16 120.3(4)
C17 C18 C19 119.4(3)
C18 C19 C20 120.7(3)
C19 C20 C15 120.1(3)

loop_
_geom_bond_atom_site_label_1
_geom_bond_atom_site_label_2
_geom_bond_distance
S1 O2 1.475(2)
S1 N3 1.650(3)
S1 C11 1.849(3)
N3 C4 1.466(4)
C4 C15 1.518(4)
C4 C5 1.527(4)
C5 C10 1.499(3)
C5 C6 1.526(3)
C6 C7 1.485(5)
C7 C8 1.317(5)
C8 C9 1.454(5)
C9 C10 1.327(5)
C11 C14 1.517(5)
C11 C12 1.516(4)
C11 C13 1.517(4)
C15 C16 1.372(4)
C15 C20 1.392(4)
C16 C17 1.390(4)
C17 C18 1.369(5)
C18 C19 1.374(5)
C19 C20 1.380(4)

loop_
_geom_torsion_atom_site_label_1
_geom_torsion_atom_site_label_2
_geom_torsion_atom_site_label_3
_geom_torsion_atom_site_label_4
_geom_torsion
O2 S1 N3 C4 73.3(2)
C11 S1 N3 C4 -176.3(2)
S1 N3 C4 C15 -94.7(3)
S1 N3 C4 C5 140.9(2)
N3 C4 C5 C10 176.8(2)
C15 C4 C5 C10 52.8(3)
N3 C4 C5 C6 -58.2(3)
C15 C4 C5 C6 177.8(3)
C10 C5 C6 C7 -46.4(4)
C4 C5 C6 C7 -173.2(3)
C5 C6 C7 C8 31.9(5)
C6 C7 C8 C9 -0.6(5)
C7 C8 C9 C10 -15.0(6)
C8 C9 C10 C5 -4.2(6)
C4 C5 C10 C9 160.9(3)
C6 C5 C10 C9 34.5(5)
O2 S1 C11 C14 -61.5(3)
N3 S1 C11 C14 -178.0(2)
O2 S1 C11 C12 -178.5(2)
N3 S1 C11 C12 65.0(2)
O2 S1 C11 C13 58.4(3)
N3 S1 C11 C13 -58.1(3)
N3 C4 C15 C16 120.8(3)
C5 C4 C15 C16 -117.3(3)
N3 C4 C15 C20 -59.3(4)
C5 C4 C15 C20 62.6(3)
C20 C15 C16 C17 0.5(5)
C4 C15 C16 C17 -179.6(3)
C15 C16 C17 C18 -0.6(5)
C16 C17 C18 C19 0.7(5)
C17 C18 C19 C20 -0.6(5)
C18 C19 C20 C15 0.5(5)
C16 C15 C20 C19 -0.4(5)
C4 C15 C20 C19 179.7(3)
